data_4343590
loop_
_publ_author_name
'Templeton, L.K.'
'Templeton, D.H.'
'Seppelt, K.'
'Bartlett, N.'

_publ_section_title
;
 Crystal and molecular structure of uranium
 hexakis(oxopentafluoro-tellurate), U (O Te F5)6
;
_journal_name_full 'Inorganic Chemistry'
_journal_page_first 2720
_journal_page_last 2722
_journal_volume 15
_journal_year 1976
_chemical_formula_sum 'F30 O6 Te6 U'
_chemical_name_systematic 'U (O Te F5)6'
_space_group_IT_number 12
_symmetry_space_group_name_Hall '-C 2y'
_symmetry_space_group_name_H-M 'C 1 2/m 1'
_cell_angle_alpha 90
_cell_angle_beta 114.14
_cell_angle_gamma 90
_cell_formula_units_Z 2
_cell_length_a 10.3
_cell_length_b 16.61
_cell_length_c 9.98
_cell_volume 1558.094
_citation_journal_id_ASTM INOCAJ
_cod_data_source_file Templeton_INOCAJ_1976_302.cif
_cod_data_source_block F30O6Te6U1
_cod_original_formula_sum 'F30 O6 Te6 U1'
_cod_database_code 4343590

loop_
_symmetry_equiv_pos_as_xyz
x,y,z
-x,y,-z
-x,-y,-z
x,-y,z
x+1/2,y+1/2,z
-x+1/2,y+1/2,-z
-x+1/2,-y+1/2,-z
x+1/2,-y+1/2,z

loop_
_atom_site_label
_atom_site_type_symbol
_atom_site_fract_x
_atom_site_fract_y
_atom_site_fract_z
_atom_site_occupancy
_atom_site_U_iso_or_equiv
F8 F-1 0.349 0 0.71 1 0.0
F4 F-1 0.225 0.112 0.398 1 0.0
Te1 Te+6 0.2377 0 0.7869 1 0.0
F1 F-1 0.34 0.234 0.394 1 0.0
F6 F-1 0.339 0.075 0.91 1 0.0
F5 F-1 0.39 0.114 0.279 1 0.0
U1 U+6 0 0 0 1 0.0
O2 O-2 0.135 0.086 0.13 1 0.0
F3 F-1 0.095 0.214 0.241 1 0.0
F2 F-1 0.266 0.211 0.139 1 0.0
F7 F-1 0.133 0.07 0.663 1 0.0
Te2 Te+6 0.2376 0.1614 0.2622 1 0.0
O1 O-2 0.111 0 0.871 1 0.0
